data_7150077
loop_
_publ_author_name
'Fifer, Nathan L.'
'White, Jonathan M.'

_publ_section_title
;
 Determining the sigma-donor ability of the cyclopropane C-C bond.
;
_journal_issue 9
_journal_name_full 'Organic &amp; biomolecular chemistry'
_journal_page_first 1776
_journal_page_last 1780
_journal_paper_doi 10.1039/b503124a
_journal_volume 3
_journal_year 2005
_chemical_formula_sum 'C14 H15 N O4'
_chemical_formula_weight 261.27
_chemical_name_systematic
;
?
;
_space_group_IT_number 14
_symmetry_cell_setting monoclinic
_symmetry_space_group_name_Hall '-P 2yn'
_symmetry_space_group_name_H-M 'P 1 21/n 1'
_atom_sites_solution_hydrogens geom
_atom_sites_solution_primary direct
_atom_sites_solution_secondary difmap
_audit_creation_method SHELXL-97
_cell_angle_alpha 90.00
_cell_angle_beta 116.961(2)
_cell_angle_gamma 90.00
_cell_formula_units_Z 4
_cell_length_a 6.9505(8)
_cell_length_b 28.848(3)
_cell_length_c 7.3706(8)
_cell_measurement_reflns_used 2258
_cell_measurement_temperature 130(2)
_cell_measurement_theta_max 27.48
_cell_measurement_theta_min 2.82
_cell_volume 1317.2(3)
_computing_cell_refinement 'Bruker SMART'
_computing_data_collection 'Bruker SMART'
_computing_data_reduction 'Bruker SAINT'
_computing_molecular_graphics 'Bruker SHELXTL'
_computing_publication_material 'Bruker SHELXTL'
_computing_structure_refinement 'Bruker SHELXTL'
_computing_structure_solution 'Bruker SHELXTL'
_diffrn_ambient_temperature 130(2)
_diffrn_measured_fraction_theta_full 1.000
_diffrn_measured_fraction_theta_max 1.000
_diffrn_measurement_device_type 'CCD area detector'
_diffrn_measurement_method 'phi and omega scans'
_diffrn_radiation_monochromator graphite
_diffrn_radiation_source 'sealed tube'
_diffrn_radiation_type MoK\a
_diffrn_radiation_wavelength 0.71073
_diffrn_reflns_av_R_equivalents 0.0737
_diffrn_reflns_av_sigmaI/netI 0.0571
_diffrn_reflns_limit_h_max 8
_diffrn_reflns_limit_h_min -6
_diffrn_reflns_limit_k_max 27
_diffrn_reflns_limit_k_min -34
_diffrn_reflns_limit_l_max 8
_diffrn_reflns_limit_l_min -8
_diffrn_reflns_number 6862
_diffrn_reflns_theta_full 25.00
_diffrn_reflns_theta_max 25.00
_diffrn_reflns_theta_min 1.41
_exptl_absorpt_coefficient_mu 0.097
_exptl_crystal_colour colourless
_exptl_crystal_density_diffrn 1.317
_exptl_crystal_density_method 'not measured'
_exptl_crystal_description plate
_exptl_crystal_F_000 552
_exptl_crystal_size_max 0.45
_exptl_crystal_size_mid 0.40
_exptl_crystal_size_min 0.05
_refine_diff_density_max 0.230
_refine_diff_density_min -0.206
_refine_diff_density_rms 0.037
_refine_ls_extinction_coef 0.0010(12)
_refine_ls_extinction_expression Fc^*^=kFc[1+0.001xFc^2^\l^3^/sin(2\q)]^-1/4^
_refine_ls_extinction_method SHELXL
_refine_ls_goodness_of_fit_ref 1.001
_refine_ls_hydrogen_treatment mixed
_refine_ls_matrix_type full
_refine_ls_number_parameters 173
_refine_ls_number_reflns 2321
_refine_ls_number_restraints 0
_refine_ls_restrained_S_all 1.001
_refine_ls_R_factor_all 0.0512
_refine_ls_R_factor_gt 0.0410
_refine_ls_shift/su_max 0.000
_refine_ls_shift/su_mean 0.000
_refine_ls_structure_factor_coef Fsqd
_refine_ls_weighting_details 'calc w=1/[\s^2^(Fo^2^)+(0.0464P)^2^+0.0000P] where P=(Fo^2^+2Fc^2^)/3'
_refine_ls_weighting_scheme calc
_refine_ls_wR_factor_gt 0.0964
_refine_ls_wR_factor_ref 0.1006
_reflns_number_gt 1886
_reflns_number_total 2321
_reflns_threshold_expression >2sigma(I)
_cod_data_source_file b503124a.txt
_cod_data_source_block jmwnf3
_cod_depositor_comments
;
The following automatic conversions were performed:
'_symmetry_cell_setting' value 'Monoclinic' changed to 'monoclinic'
according to '/home/saulius/struct/CIF-dictionaries/cif_core.dic'
dictionary named 'cif_core.dic' version 2.4.1 from 2010-06-29.

Automatic conversion script
Id: cif_fix_enum 1527 2010-12-29 10:47:43Z saulius 
;
_cod_original_sg_symbol_H-M 'P2(1)/n '
_cod_database_code 7150077

loop_
_symmetry_equiv_pos_as_xyz
'x, y, z'
'-x+1/2, y+1/2, -z+1/2'
'-x, -y, -z'
'x-1/2, -y-1/2, z-1/2'

loop_
_atom_site_label
_atom_site_type_symbol
_atom_site_fract_x
_atom_site_fract_y
_atom_site_fract_z
_atom_site_U_iso_or_equiv
_atom_site_adp_type
_atom_site_occupancy
_atom_site_symmetry_multiplicity
_atom_site_calc_flag
_atom_site_refinement_flags
_atom_site_disorder_assembly
_atom_site_disorder_group
C1 C 0.5198(2) 0.09902(5) 0.8654(2) 0.0296(4) Uani 1 1 d . . .
H1 H 0.5437 0.1037 0.7427 0.036 Uiso 1 1 calc R . .
C2 C 0.7294(2) 0.08625(5) 1.0422(2) 0.0328(4) Uani 1 1 d . . .
H2 H 0.7302 0.0866 1.1782 0.039 Uiso 1 1 calc R . .
C3 C 0.8617(3) 0.04890(6) 1.0115(3) 0.0455(5) Uani 1 1 d . . .
H3A H 0.9369 0.0267 1.1242 0.055 Uiso 1 1 calc R . .
H3B H 0.8085 0.0356 0.8733 0.055 Uiso 1 1 calc R . .
C4 C 0.9404(3) 0.09792(6) 1.0428(3) 0.0452(5) Uani 1 1 d . . .
H4A H 0.9356 0.1148 0.9240 0.054 Uiso 1 1 calc R . .
H4B H 1.0640 0.1059 1.1749 0.054 Uiso 1 1 calc R . .
C5 C 0.3452(3) 0.06370(5) 0.8173(3) 0.0371(4) Uani 1 1 d . . .
H5 H 0.3277 0.0515 0.9360 0.045 Uiso 1 1 calc R . .
C6 C 0.3029(3) 0.02978(7) 0.6492(3) 0.0556(5) Uani 1 1 d . . .
H6A H 0.3902 0.0326 0.5745 0.067 Uiso 1 1 calc R . .
H6B H 0.2641 -0.0023 0.6667 0.067 Uiso 1 1 calc R . .
C7 C 0.1430(3) 0.06731(7) 0.6207(3) 0.0539(5) Uani 1 1 d . . .
H7A H 0.1315 0.0932 0.5284 0.065 Uiso 1 1 calc R . .
H7B H 0.0054 0.0583 0.6205 0.065 Uiso 1 1 calc R . .
C8 C 0.5072(2) 0.18247(5) 0.8728(2) 0.0257(4) Uani 1 1 d . . .
C9 C 0.3794(2) 0.22269(5) 0.88724(19) 0.0243(3) Uani 1 1 d . . .
C10 C 0.1929(2) 0.21705(5) 0.9115(2) 0.0264(4) Uani 1 1 d . . .
H10 H 0.1454 0.1868 0.9230 0.032 Uiso 1 1 calc R . .
C11 C 0.0769(2) 0.25542(5) 0.9190(2) 0.0280(4) Uani 1 1 d . . .
H11 H -0.0512 0.2519 0.9337 0.034 Uiso 1 1 calc R . .
C12 C 0.1520(2) 0.29884(5) 0.9044(2) 0.0251(3) Uani 1 1 d . . .
C13 C 0.3362(2) 0.30565(5) 0.8809(2) 0.0277(4) Uani 1 1 d . . .
H13 H 0.3840 0.3360 0.8719 0.033 Uiso 1 1 calc R . .
C14 C 0.4490(2) 0.26712(5) 0.8709(2) 0.0273(4) Uani 1 1 d . . .
H14 H 0.5750 0.2709 0.8526 0.033 Uiso 1 1 calc R . .
N1 N 0.0287(2) 0.33975(5) 0.91144(18) 0.0315(3) Uani 1 1 d . . .
O1 O 0.43325(15) 0.14225(3) 0.90706(16) 0.0307(3) Uani 1 1 d . . .
O2 O 0.65645(16) 0.18626(3) 0.83178(16) 0.0321(3) Uani 1 1 d . . .
O3 O 0.11526(18) 0.37795(4) 0.93646(18) 0.0423(3) Uani 1 1 d . . .
O4 O -0.15389(17) 0.33389(4) 0.89342(17) 0.0419(3) Uani 1 1 d . . .

loop_
_atom_site_aniso_label
_atom_site_aniso_U_11
_atom_site_aniso_U_22
_atom_site_aniso_U_33
_atom_site_aniso_U_23
_atom_site_aniso_U_13
_atom_site_aniso_U_12
C1 0.0380(9) 0.0219(8) 0.0351(9) -0.0009(7) 0.0219(7) 0.0007(7)
C2 0.0387(9) 0.0274(9) 0.0361(9) -0.0009(7) 0.0201(8) 0.0032(7)
C3 0.0474(10) 0.0351(10) 0.0581(12) -0.0017(8) 0.0277(9) 0.0077(8)
C4 0.0379(10) 0.0409(11) 0.0557(11) -0.0011(9) 0.0203(9) 0.0001(8)
C5 0.0426(9) 0.0296(9) 0.0413(9) -0.0006(7) 0.0208(8) -0.0067(7)
C6 0.0636(12) 0.0408(11) 0.0630(13) -0.0161(9) 0.0292(11) -0.0183(10)
C7 0.0441(11) 0.0548(13) 0.0554(12) -0.0041(10) 0.0161(10) -0.0122(9)
C8 0.0288(8) 0.0259(9) 0.0210(8) -0.0005(6) 0.0101(7) -0.0032(6)
C9 0.0257(8) 0.0264(8) 0.0177(7) 0.0005(6) 0.0071(6) 0.0000(6)
C10 0.0278(8) 0.0261(9) 0.0244(8) 0.0009(6) 0.0110(6) -0.0028(6)
C11 0.0254(8) 0.0316(9) 0.0268(8) 0.0018(7) 0.0118(7) -0.0001(6)
C12 0.0282(8) 0.0245(8) 0.0208(7) 0.0004(6) 0.0095(6) 0.0030(6)
C13 0.0320(8) 0.0225(8) 0.0282(8) 0.0008(6) 0.0132(7) -0.0029(6)
C14 0.0269(8) 0.0292(9) 0.0269(8) 0.0007(6) 0.0129(6) -0.0018(6)
N1 0.0370(8) 0.0318(8) 0.0268(7) 0.0025(6) 0.0154(6) 0.0028(6)
O1 0.0350(6) 0.0225(6) 0.0403(6) 0.0016(5) 0.0220(5) 0.0006(4)
O2 0.0366(6) 0.0282(6) 0.0393(7) -0.0011(5) 0.0241(5) -0.0013(5)
O3 0.0598(8) 0.0256(7) 0.0554(8) -0.0011(5) 0.0384(6) -0.0004(6)
O4 0.0308(6) 0.0425(8) 0.0524(8) 0.0002(6) 0.0188(6) 0.0068(5)

loop_
_atom_type_symbol
_atom_type_description
_atom_type_scat_dispersion_real
_atom_type_scat_dispersion_imag
_atom_type_scat_source
C C 0.0033 0.0016 'International Tables Vol C Tables 4.2.6.8 and 6.1.1.4'
H H 0.0000 0.0000 'International Tables Vol C Tables 4.2.6.8 and 6.1.1.4'
N N 0.0061 0.0033 'International Tables Vol C Tables 4.2.6.8 and 6.1.1.4'
O O 0.0106 0.0060 'International Tables Vol C Tables 4.2.6.8 and 6.1.1.4'

loop_
_geom_angle_atom_site_label_1
_geom_angle_atom_site_label_2
_geom_angle_atom_site_label_3
_geom_angle
_geom_angle_site_symmetry_1
_geom_angle_site_symmetry_3
_geom_angle_publ_flag
O1 C1 C2 110.79(12) . . ?
O1 C1 C5 105.12(11) . . ?
C2 C1 C5 113.77(13) . . ?
C1 C2 C3 117.90(13) . . ?
C1 C2 C4 120.76(14) . . ?
C3 C2 C4 59.77(11) . . ?
C4 C3 C2 60.24(11) . . ?
C3 C4 C2 59.98(11) . . ?
C7 C5 C1 119.09(15) . . ?
C7 C5 C6 59.96(12) . . ?
C1 C5 C6 118.25(14) . . ?
C7 C6 C5 59.90(11) . . ?
C5 C7 C6 60.14(11) . . ?
O2 C8 O1 124.86(13) . . ?
O2 C8 C9 123.55(13) . . ?
O1 C8 C9 111.58(12) . . ?
C14 C9 C10 119.82(13) . . ?
C14 C9 C8 117.79(13) . . ?
C10 C9 C8 122.37(13) . . ?
C11 C10 C9 120.19(14) . . ?
C12 C11 C10 118.35(13) . . ?
C11 C12 C13 122.94(14) . . ?
C11 C12 N1 118.52(13) . . ?
C13 C12 N1 118.53(13) . . ?
C12 C13 C14 118.24(14) . . ?
C13 C14 C9 120.45(13) . . ?
O4 N1 O3 123.51(13) . . ?
O4 N1 C12 118.43(13) . . ?
O3 N1 C12 118.05(12) . . ?
C8 O1 C1 117.73(11) . . ?

loop_
_geom_bond_atom_site_label_1
_geom_bond_atom_site_label_2
_geom_bond_distance
_geom_bond_site_symmetry_2
_geom_bond_publ_flag
C1 O1 1.4762(17) . ?
C1 C2 1.495(2) . ?
C1 C5 1.499(2) . ?
C2 C3 1.499(2) . ?
C2 C4 1.503(2) . ?
C3 C4 1.496(2) . ?
C5 C7 1.496(2) . ?
C5 C6 1.500(2) . ?
C6 C7 1.497(3) . ?
C8 O2 1.2097(17) . ?
C8 O1 1.3386(16) . ?
C8 C9 1.494(2) . ?
C9 C14 1.3946(19) . ?
C9 C10 1.3959(19) . ?
C10 C11 1.385(2) . ?
C11 C12 1.380(2) . ?
C12 C13 1.381(2) . ?
C12 N1 1.4734(19) . ?
C13 C14 1.382(2) . ?
N1 O4 1.2261(16) . ?
N1 O3 1.2289(16) . ?

loop_
_geom_torsion_atom_site_label_1
_geom_torsion_atom_site_label_2
_geom_torsion_atom_site_label_3
_geom_torsion_atom_site_label_4
_geom_torsion
_geom_torsion_site_symmetry_1
_geom_torsion_site_symmetry_2
_geom_torsion_site_symmetry_3
_geom_torsion_site_symmetry_4
_geom_torsion_publ_flag
O1 C1 C2 C3 -168.08(13) . . . . ?
C5 C1 C2 C3 73.75(18) . . . . ?
O1 C1 C2 C4 -98.43(16) . . . . ?
C5 C1 C2 C4 143.40(15) . . . . ?
C1 C2 C3 C4 111.18(16) . . . . ?
C1 C2 C4 C3 -106.46(16) . . . . ?
O1 C1 C5 C7 70.85(18) . . . . ?
C2 C1 C5 C7 -167.77(15) . . . . ?
O1 C1 C5 C6 140.28(14) . . . . ?
C2 C1 C5 C6 -98.35(18) . . . . ?
C1 C5 C6 C7 -109.07(17) . . . . ?
C1 C5 C7 C6 107.69(17) . . . . ?
O2 C8 C9 C14 -6.1(2) . . . . ?
O1 C8 C9 C14 175.04(12) . . . . ?
O2 C8 C9 C10 172.44(13) . . . . ?
O1 C8 C9 C10 -6.45(18) . . . . ?
C14 C9 C10 C11 0.1(2) . . . . ?
C8 C9 C10 C11 -178.35(12) . . . . ?
C9 C10 C11 C12 -0.8(2) . . . . ?
C10 C11 C12 C13 0.6(2) . . . . ?
C10 C11 C12 N1 179.77(12) . . . . ?
C11 C12 C13 C14 0.3(2) . . . . ?
N1 C12 C13 C14 -178.89(12) . . . . ?
C12 C13 C14 C9 -1.0(2) . . . . ?
C10 C9 C14 C13 0.8(2) . . . . ?
C8 C9 C14 C13 179.33(12) . . . . ?
C11 C12 N1 O4 -12.80(19) . . . . ?
C13 C12 N1 O4 166.39(13) . . . . ?
C11 C12 N1 O3 166.73(13) . . . . ?
C13 C12 N1 O3 -14.07(19) . . . . ?
O2 C8 O1 C1 -8.6(2) . . . . ?
C9 C8 O1 C1 170.27(10) . . . . ?
C2 C1 O1 C8 83.57(15) . . . . ?
C5 C1 O1 C8 -153.12(12) . . . . ?

loop_
_cod_related_entry_id
_cod_related_entry_database
_cod_related_entry_code
1 ChemSpider 9532377
